data_4032314
loop_
_publ_author_name
'Han, Ya-Ping'
'Li, Xue-Song'
'Zhu, Xin-Yu'
'Li, Ming'
'Zhou, Li'
'Song, Xian-Rong'
'Liang, Yong-Min'

_publ_section_title
;
 Lewis Acid Catalyzed Dehydrogenative Coupling of Tertiary Propargylic
 Alcohols with Quinoline N-Oxides.
;
_journal_issue 3
_journal_name_full 'The Journal of organic chemistry'
_journal_page_first 1697
_journal_page_last 1704
_journal_paper_doi 10.1021/acs.joc.6b02882
_journal_volume 82
_journal_year 2017
_chemical_formula_moiety 'C31 H23 N O2'
_chemical_formula_sum 'C31 H23 N O2'
_chemical_formula_weight 441.50
_chemical_name_systematic
;
 ? 
;
_space_group_crystal_system triclinic
_space_group_IT_number 2
_space_group_name_Hall '-P 1'
_space_group_name_H-M_alt 'P -1'
_symmetry_space_group_name_Hall '-P 1'
_symmetry_space_group_name_H-M 'P -1'
_atom_sites_solution_hydrogens geom
_atom_sites_solution_primary direct
_audit_creation_date 2016-08-14
_audit_creation_method
;
Olex2 1.2
(compiled 2016.02.19 svn.r3266 for OlexSys, GUI svn.r5155)
;
_cell_angle_alpha 116.548(2)
_cell_angle_beta 101.481(3)
_cell_angle_gamma 102.641(3)
_cell_formula_units_Z 2
_cell_length_a 10.648(3)
_cell_length_b 11.0701(17)
_cell_length_c 11.8977(18)
_cell_measurement_reflns_used 1468
_cell_measurement_temperature 296(2)
_cell_measurement_theta_max 23.55
_cell_measurement_theta_min 2.90
_cell_volume 1151.2(4)
_computing_cell_refinement 'SAINT v7.68A (Bruker, 2009)'
_computing_data_reduction 'SAINT v7.68A (Bruker, 2009)'
_computing_molecular_graphics 'Olex2 (Dolomanov et al., 2009)'
_computing_publication_material 'Olex2 (Dolomanov et al., 2009)'
_computing_structure_refinement 'ShelXL (Sheldrick, 2015)'
_computing_structure_solution 'ShelXS (Sheldrick, 2008)'
_diffrn_ambient_temperature 296.15
_diffrn_measured_fraction_theta_full 0.990
_diffrn_measured_fraction_theta_max 0.988
_diffrn_measurement_device_type 'Bruker APEX-II CCD'
_diffrn_measurement_method '\f and \w scans'
_diffrn_radiation_monochromator graphite
_diffrn_radiation_type MoK\a
_diffrn_radiation_wavelength 0.71073
_diffrn_reflns_av_R_equivalents 0.0197
_diffrn_reflns_av_unetI/netI 0.0454
_diffrn_reflns_Laue_measured_fraction_full 0.990
_diffrn_reflns_Laue_measured_fraction_max 0.988
_diffrn_reflns_limit_h_max 12
_diffrn_reflns_limit_h_min -13
_diffrn_reflns_limit_k_max 13
_diffrn_reflns_limit_k_min -13
_diffrn_reflns_limit_l_max 14
_diffrn_reflns_limit_l_min -14
_diffrn_reflns_number 6376
_diffrn_reflns_point_group_measured_fraction_full 0.990
_diffrn_reflns_point_group_measured_fraction_max 0.988
_diffrn_reflns_theta_full 25.500
_diffrn_reflns_theta_max 26.019
_diffrn_reflns_theta_min 2.035
_diffrn_standards_number 0
_exptl_absorpt_coefficient_mu 0.079
_exptl_absorpt_correction_T_max 0.7457
_exptl_absorpt_correction_T_min 0.6690
_exptl_absorpt_correction_type multi-scan
_exptl_absorpt_process_details
;
SADABS-2008/1 (Bruker,2008) was used for absorption correction.
wR2(int) was 0.0878 before and 0.0349 after correction.
The Ratio of minimum to maximum transmission is 0.8971.
The \l/2 correction factor is 0.0015.
;
_exptl_crystal_colour 'clear light colourless'
_exptl_crystal_colour_lustre clear
_exptl_crystal_colour_modifier light
_exptl_crystal_colour_primary colourless
_exptl_crystal_density_diffrn 1.274
_exptl_crystal_density_method 'not measured'
_exptl_crystal_description block
_exptl_crystal_F_000 464
_exptl_crystal_size_max 0.24
_exptl_crystal_size_mid 0.21
_exptl_crystal_size_min 0.16
_refine_diff_density_max 0.153
_refine_diff_density_min -0.221
_refine_diff_density_rms 0.043
_refine_ls_extinction_method none
_refine_ls_goodness_of_fit_ref 1.038
_refine_ls_hydrogen_treatment constr
_refine_ls_matrix_type full
_refine_ls_number_parameters 308
_refine_ls_number_reflns 4484
_refine_ls_number_restraints 0
_refine_ls_restrained_S_all 1.038
_refine_ls_R_factor_all 0.0839
_refine_ls_R_factor_gt 0.0482
_refine_ls_shift/su_max 0.001
_refine_ls_shift/su_mean 0.000
_refine_ls_structure_factor_coef Fsqd
_refine_ls_weighting_details 'w=1/[\s^2^(Fo^2^)+(0.0705P)^2^+0.1491P] where P=(Fo^2^+2Fc^2^)/3'
_refine_ls_weighting_scheme calc
_refine_ls_wR_factor_gt 0.1196
_refine_ls_wR_factor_ref 0.1534
_reflns_Friedel_coverage 0.000
_reflns_number_gt 2829
_reflns_number_total 4484
_reflns_threshold_expression 'I > 2\s(I)'
_cod_data_source_file jo6b02882_si_002.cif
_cod_data_source_block 1
_cod_original_cell_volume 1151.1(4)
_cod_database_code 4032314
_shelx_space_group_comment
;
The symmetry employed for this shelxl refinement is uniquely defined
by the following loop, which should always be used as a source of
symmetry information in preference to the above space-group names.
They are only intended as comments.
;
_olex2_refinement_description
;
1. Fixed Uiso
 At 1.2 times of:
  All C(H) groups
 At 1.5 times of:
  All C(H,H,H) groups
2.a Aromatic/amide H refined with riding coordinates:
 C2(H2), C3(H3), C4(H4), C5(H5), C7(H7), C8(H8), C13(H13), C14(H14), C16(H16),
 C17(H17), C21(H21), C22(H22), C23(H23), C24(H24), C25(H25), C26(H26), C28(H28),
  C29(H29), C30(H30), C31(H31)
2.b Idealised Me refined as rotating group:
 C18(H18A,H18B,H18C)
;
_shelx_shelxl_version_number 2014/7
_olex2_submission_special_instructions 'No special instructions were received'

loop_
_space_group_symop_operation_xyz
'x, y, z'
'-x, -y, -z'

loop_
_atom_site_label
_atom_site_type_symbol
_atom_site_fract_x
_atom_site_fract_y
_atom_site_fract_z
_atom_site_U_iso_or_equiv
_atom_site_adp_type
_atom_site_occupancy
_atom_site_site_symmetry_order
_atom_site_calc_flag
_atom_site_refinement_flags_posn
O1 O 0.36357(17) 0.28411(18) 0.57574(18) 0.0648(5) Uani 1 1 d .
O2 O 0.56294(17) 0.95298(19) 0.79121(19) 0.0719(5) Uani 1 1 d .
N1 N 0.10933(17) 0.29322(18) 0.36542(16) 0.0427(4) Uani 1 1 d .
C1 C 0.0379(2) 0.2296(2) 0.2323(2) 0.0399(5) Uani 1 1 d .
C2 C 0.0820(2) 0.2944(2) 0.1613(2) 0.0474(5) Uani 1 1 d .
H2 H 0.1592 0.3776 0.2050 0.057 Uiso 1 1 calc R
C3 C 0.0117(2) 0.2352(3) 0.0288(2) 0.0546(6) Uani 1 1 d .
H3 H 0.0422 0.2780 -0.0173 0.066 Uiso 1 1 calc R
C4 C -0.1054(2) 0.1111(3) -0.0382(2) 0.0545(6) Uani 1 1 d .
H4 H -0.1538 0.0740 -0.1276 0.065 Uiso 1 1 calc R
C5 C -0.1492(2) 0.0444(3) 0.0257(2) 0.0510(6) Uani 1 1 d .
H5 H -0.2262 -0.0393 -0.0206 0.061 Uiso 1 1 calc R
C6 C -0.0782(2) 0.1014(2) 0.1631(2) 0.0406(5) Uani 1 1 d .
C7 C -0.1148(2) 0.0354(2) 0.2344(2) 0.0468(5) Uani 1 1 d .
H7 H -0.1872 -0.0519 0.1910 0.056 Uiso 1 1 calc R
C8 C -0.0449(2) 0.0985(2) 0.3663(2) 0.0454(5) Uani 1 1 d .
H8 H -0.0696 0.0556 0.4142 0.054 Uiso 1 1 calc R
C9 C 0.0663(2) 0.2307(2) 0.4307(2) 0.0404(5) Uani 1 1 d .
C10 C 0.1468(2) 0.3051(2) 0.5751(2) 0.0417(5) Uani 1 1 d .
C11 C 0.2999(2) 0.3667(2) 0.6058(2) 0.0448(5) Uani 1 1 d .
C12 C 0.3661(2) 0.5233(2) 0.66316(19) 0.0403(5) Uani 1 1 d .
C13 C 0.4986(2) 0.5752(3) 0.6645(2) 0.0481(5) Uani 1 1 d .
H13 H 0.5453 0.5117 0.6354 0.058 Uiso 1 1 calc R
C14 C 0.5613(2) 0.7176(3) 0.7080(2) 0.0543(6) Uani 1 1 d .
H14 H 0.6490 0.7497 0.7066 0.065 Uiso 1 1 calc R
C15 C 0.4938(2) 0.8144(2) 0.7542(2) 0.0513(6) Uani 1 1 d .
C16 C 0.3639(2) 0.7666(3) 0.7578(2) 0.0541(6) Uani 1 1 d .
H16 H 0.3195 0.8313 0.7918 0.065 Uiso 1 1 calc R
C17 C 0.3009(2) 0.6216(3) 0.7101(2) 0.0510(6) Uani 1 1 d .
H17 H 0.2124 0.5891 0.7094 0.061 Uiso 1 1 calc R
C18 C 0.4976(3) 1.0554(3) 0.8325(4) 0.0972(11) Uani 1 1 d .
H18A H 0.4156 1.0255 0.7611 0.146 Uiso 1 1 calc GR
H18B H 0.5581 1.1475 0.8557 0.146 Uiso 1 1 calc GR
H18C H 0.4749 1.0628 0.9089 0.146 Uiso 1 1 calc GR
C19 C 0.0910(2) 0.3176(2) 0.6705(2) 0.0394(5) Uani 1 1 d .
C20 C 0.1756(2) 0.3829(2) 0.8133(2) 0.0413(5) Uani 1 1 d .
C21 C 0.2797(2) 0.3376(2) 0.8510(2) 0.0484(5) Uani 1 1 d .
H21 H 0.2993 0.2654 0.7859 0.058 Uiso 1 1 calc R
C22 C 0.3546(2) 0.3989(3) 0.9842(3) 0.0601(7) Uani 1 1 d .
H22 H 0.4234 0.3668 1.0081 0.072 Uiso 1 1 calc R
C23 C 0.3284(3) 0.5072(3) 1.0820(3) 0.0646(7) Uani 1 1 d .
H23 H 0.3795 0.5488 1.1715 0.078 Uiso 1 1 calc R
C24 C 0.2257(3) 0.5530(3) 1.0457(2) 0.0614(7) Uani 1 1 d .
H24 H 0.2087 0.6271 1.1113 0.074 Uiso 1 1 calc R
C25 C 0.1478(2) 0.4905(2) 0.9135(2) 0.0508(6) Uani 1 1 d .
H25 H 0.0763 0.5201 0.8908 0.061 Uiso 1 1 calc R
C26 C -0.1284(2) 0.1650(2) 0.6599(2) 0.0484(5) Uani 1 1 d .
H26 H -0.0788 0.1226 0.6945 0.058 Uiso 1 1 calc R
C27 C -0.0608(2) 0.2726(2) 0.64046(19) 0.0396(5) Uani 1 1 d .
C28 C -0.1363(2) 0.3380(2) 0.5938(2) 0.0498(6) Uani 1 1 d .
H28 H -0.0926 0.4107 0.5808 0.060 Uiso 1 1 calc R
C29 C -0.2759(2) 0.2962(3) 0.5666(2) 0.0602(7) Uani 1 1 d .
H29 H -0.3251 0.3426 0.5373 0.072 Uiso 1 1 calc R
C30 C -0.3429(2) 0.1874(3) 0.5820(2) 0.0642(7) Uani 1 1 d .
H30 H -0.4373 0.1588 0.5616 0.077 Uiso 1 1 calc R
C31 C -0.2699(2) 0.1202(3) 0.6279(2) 0.0618(7) Uani 1 1 d .
H31 H -0.3150 0.0452 0.6374 0.074 Uiso 1 1 calc R

loop_
_atom_site_aniso_label
_atom_site_aniso_U_11
_atom_site_aniso_U_22
_atom_site_aniso_U_33
_atom_site_aniso_U_23
_atom_site_aniso_U_13
_atom_site_aniso_U_12
O1 0.0569(10) 0.0596(11) 0.0844(13) 0.0344(10) 0.0324(9) 0.0301(9)
O2 0.0515(10) 0.0529(11) 0.0954(14) 0.0327(10) 0.0198(9) 0.0071(8)
N1 0.0426(10) 0.0433(10) 0.0390(10) 0.0199(8) 0.0143(8) 0.0118(8)
C1 0.0412(11) 0.0388(12) 0.0396(11) 0.0181(10) 0.0154(9) 0.0169(9)
C2 0.0521(13) 0.0464(13) 0.0445(12) 0.0251(11) 0.0179(10) 0.0133(10)
C3 0.0628(15) 0.0568(15) 0.0501(14) 0.0311(12) 0.0223(12) 0.0204(12)
C4 0.0536(14) 0.0653(16) 0.0397(12) 0.0249(12) 0.0108(11) 0.0212(12)
C5 0.0438(12) 0.0540(14) 0.0422(12) 0.0195(11) 0.0093(10) 0.0103(11)
C6 0.0386(11) 0.0419(12) 0.0396(11) 0.0185(10) 0.0150(9) 0.0147(9)
C7 0.0445(12) 0.0390(12) 0.0482(13) 0.0181(10) 0.0162(10) 0.0085(10)
C8 0.0519(13) 0.0422(12) 0.0442(13) 0.0237(10) 0.0203(10) 0.0136(10)
C9 0.0427(11) 0.0427(12) 0.0388(11) 0.0213(10) 0.0168(9) 0.0162(10)
C10 0.0394(11) 0.0413(12) 0.0428(12) 0.0214(10) 0.0122(9) 0.0136(9)
C11 0.0429(12) 0.0557(14) 0.0402(12) 0.0263(11) 0.0162(10) 0.0195(11)
C12 0.0356(11) 0.0512(13) 0.0358(11) 0.0231(10) 0.0135(9) 0.0153(10)
C13 0.0373(11) 0.0605(15) 0.0459(12) 0.0254(11) 0.0139(10) 0.0204(11)
C14 0.0337(11) 0.0643(16) 0.0555(14) 0.0283(13) 0.0115(10) 0.0096(11)
C15 0.0400(12) 0.0509(14) 0.0497(13) 0.0228(11) 0.0068(10) 0.0065(11)
C16 0.0492(13) 0.0507(14) 0.0652(15) 0.0289(12) 0.0249(11) 0.0196(11)
C17 0.0405(12) 0.0578(15) 0.0600(14) 0.0329(12) 0.0227(11) 0.0155(11)
C18 0.090(2) 0.0522(18) 0.139(3) 0.040(2) 0.048(2) 0.0188(17)
C19 0.0405(11) 0.0422(12) 0.0387(11) 0.0234(10) 0.0136(9) 0.0145(9)
C20 0.0372(11) 0.0429(12) 0.0419(12) 0.0240(10) 0.0106(9) 0.0083(9)
C21 0.0432(12) 0.0561(14) 0.0497(13) 0.0315(12) 0.0149(10) 0.0154(11)
C22 0.0423(13) 0.0759(18) 0.0641(17) 0.0449(15) 0.0090(12) 0.0125(12)
C23 0.0515(15) 0.0771(19) 0.0482(15) 0.0332(14) 0.0046(12) 0.0013(13)
C24 0.0639(16) 0.0565(15) 0.0442(14) 0.0168(12) 0.0158(12) 0.0085(13)
C25 0.0533(13) 0.0537(14) 0.0443(13) 0.0244(11) 0.0167(11) 0.0183(11)
C26 0.0442(12) 0.0534(14) 0.0502(13) 0.0285(11) 0.0169(10) 0.0165(11)
C27 0.0408(11) 0.0430(12) 0.0332(11) 0.0182(9) 0.0133(9) 0.0139(9)
C28 0.0508(13) 0.0538(14) 0.0466(13) 0.0257(11) 0.0156(10) 0.0221(11)
C29 0.0522(15) 0.0742(18) 0.0454(13) 0.0233(13) 0.0079(11) 0.0313(13)
C30 0.0383(13) 0.0789(19) 0.0501(15) 0.0179(14) 0.0089(11) 0.0158(13)
C31 0.0494(14) 0.0614(16) 0.0620(16) 0.0267(13) 0.0203(12) 0.0070(12)

loop_
_atom_type_symbol
_atom_type_description
_atom_type_scat_dispersion_real
_atom_type_scat_dispersion_imag
_atom_type_scat_source
C C 0.0033 0.0016 'International Tables Vol C Tables 4.2.6.8 and 6.1.1.4'
H H 0.0000 0.0000 'International Tables Vol C Tables 4.2.6.8 and 6.1.1.4'
N N 0.0061 0.0033 'International Tables Vol C Tables 4.2.6.8 and 6.1.1.4'
O O 0.0106 0.0060 'International Tables Vol C Tables 4.2.6.8 and 6.1.1.4'

loop_
_geom_angle_atom_site_label_1
_geom_angle_atom_site_label_2
_geom_angle_atom_site_label_3
_geom_angle
C15 O2 C18 118.6(2)
C9 N1 C1 117.89(18)
N1 C1 C2 118.70(19)
N1 C1 C6 122.43(18)
C2 C1 C6 118.87(19)
C1 C2 H2 119.9
C3 C2 C1 120.3(2)
C3 C2 H2 119.9
C2 C3 H3 119.7
C2 C3 C4 120.7(2)
C4 C3 H3 119.7
C3 C4 H4 119.6
C5 C4 C3 120.7(2)
C5 C4 H4 119.6
C4 C5 H5 119.8
C4 C5 C6 120.3(2)
C6 C5 H5 119.8
C1 C6 C5 119.03(19)
C7 C6 C1 117.48(19)
C7 C6 C5 123.5(2)
C6 C7 H7 119.9
C8 C7 C6 120.2(2)
C8 C7 H7 119.9
C7 C8 H8 120.4
C7 C8 C9 119.25(19)
C9 C8 H8 120.4
N1 C9 C8 122.63(18)
N1 C9 C10 115.60(18)
C8 C9 C10 121.71(18)
C9 C10 C11 113.08(17)
C19 C10 C9 124.04(19)
C19 C10 C11 122.89(18)
O1 C11 C10 119.0(2)
O1 C11 C12 121.8(2)
C12 C11 C10 119.13(18)
C13 C12 C11 118.87(19)
C17 C12 C11 123.35(19)
C17 C12 C13 117.7(2)
C12 C13 H13 119.3
C14 C13 C12 121.3(2)
C14 C13 H13 119.3
C13 C14 H14 120.0
C13 C14 C15 120.0(2)
C15 C14 H14 120.0
O2 C15 C14 115.6(2)
O2 C15 C16 124.5(2)
C16 C15 C14 119.9(2)
C15 C16 H16 120.4
C17 C16 C15 119.2(2)
C17 C16 H16 120.4
C12 C17 H17 119.1
C16 C17 C12 121.8(2)
C16 C17 H17 119.1
O2 C18 H18A 109.5
O2 C18 H18B 109.5
O2 C18 H18C 109.5
H18A C18 H18B 109.5
H18A C18 H18C 109.5
H18B C18 H18C 109.5
C10 C19 C20 122.59(19)
C10 C19 C27 121.82(18)
C20 C19 C27 115.54(16)
C21 C20 C19 122.1(2)
C21 C20 C25 118.3(2)
C25 C20 C19 119.53(19)
C20 C21 H21 119.7
C22 C21 C20 120.6(2)
C22 C21 H21 119.7
C21 C22 H22 119.7
C23 C22 C21 120.6(2)
C23 C22 H22 119.7
C22 C23 H23 120.4
C24 C23 C22 119.3(2)
C24 C23 H23 120.4
C23 C24 H24 119.6
C23 C24 C25 120.9(2)
C25 C24 H24 119.6
C20 C25 H25 119.9
C24 C25 C20 120.3(2)
C24 C25 H25 119.9
C27 C26 H26 119.7
C27 C26 C31 120.5(2)
C31 C26 H26 119.7
C26 C27 C19 120.63(19)
C28 C27 C19 120.79(19)
C28 C27 C26 118.6(2)
C27 C28 H28 119.8
C29 C28 C27 120.5(2)
C29 C28 H28 119.8
C28 C29 H29 119.6
C30 C29 C28 120.9(2)
C30 C29 H29 119.6
C29 C30 H30 120.2
C29 C30 C31 119.7(2)
C31 C30 H30 120.2
C26 C31 H31 120.1
C30 C31 C26 119.8(2)
C30 C31 H31 120.1

loop_
_geom_bond_atom_site_label_1
_geom_bond_atom_site_label_2
_geom_bond_distance
O1 C11 1.224(2)
O2 C15 1.365(3)
O2 C18 1.412(3)
N1 C1 1.369(2)
N1 C9 1.333(2)
C1 C2 1.414(3)
C1 C6 1.415(3)
C2 H2 0.9300
C2 C3 1.366(3)
C3 H3 0.9300
C3 C4 1.398(3)
C4 H4 0.9300
C4 C5 1.354(3)
C5 H5 0.9300
C5 C6 1.421(3)
C6 C7 1.403(3)
C7 H7 0.9300
C7 C8 1.354(3)
C8 H8 0.9300
C8 C9 1.417(3)
C9 C10 1.485(3)
C10 C11 1.521(3)
C10 C19 1.350(3)
C11 C12 1.477(3)
C12 C13 1.396(3)
C12 C17 1.386(3)
C13 H13 0.9300
C13 C14 1.369(3)
C14 H14 0.9300
C14 C15 1.391(3)
C15 C16 1.385(3)
C16 H16 0.9300
C16 C17 1.383(3)
C17 H17 0.9300
C18 H18A 0.9600
C18 H18B 0.9600
C18 H18C 0.9600
C19 C20 1.493(3)
C19 C27 1.499(3)
C20 C21 1.388(3)
C20 C25 1.398(3)
C21 H21 0.9300
C21 C22 1.381(3)
C22 H22 0.9300
C22 C23 1.377(4)
C23 H23 0.9300
C23 C24 1.374(4)
C24 H24 0.9300
C24 C25 1.378(3)
C25 H25 0.9300
C26 H26 0.9300
C26 C27 1.388(3)
C26 C31 1.391(3)
C27 C28 1.384(3)
C28 H28 0.9300
C28 C29 1.379(3)
C29 H29 0.9300
C29 C30 1.366(4)
C30 H30 0.9300
C30 C31 1.380(4)
C31 H31 0.9300

loop_
_geom_torsion_atom_site_label_1
_geom_torsion_atom_site_label_2
_geom_torsion_atom_site_label_3
_geom_torsion_atom_site_label_4
_geom_torsion
O1 C11 C12 C13 9.7(3)
O1 C11 C12 C17 -173.6(2)
O2 C15 C16 C17 176.1(2)
N1 C1 C2 C3 -178.9(2)
N1 C1 C6 C5 178.20(19)
N1 C1 C6 C7 -3.3(3)
N1 C9 C10 C11 -39.0(3)
N1 C9 C10 C19 140.9(2)
C1 N1 C9 C8 3.4(3)
C1 N1 C9 C10 -179.40(17)
C1 C2 C3 C4 0.7(3)
C1 C6 C7 C8 3.7(3)
C2 C1 C6 C5 -2.0(3)
C2 C1 C6 C7 176.49(19)
C2 C3 C4 C5 -2.1(4)
C3 C4 C5 C6 1.4(3)
C4 C5 C6 C1 0.7(3)
C4 C5 C6 C7 -177.7(2)
C5 C6 C7 C8 -177.9(2)
C6 C1 C2 C3 1.3(3)
C6 C7 C8 C9 -0.8(3)
C7 C8 C9 N1 -3.0(3)
C7 C8 C9 C10 179.97(19)
C8 C9 C10 C11 138.3(2)
C8 C9 C10 C19 -41.8(3)
C9 N1 C1 C2 -179.97(18)
C9 N1 C1 C6 -0.2(3)
C9 C10 C11 O1 -73.4(2)
C9 C10 C11 C12 102.9(2)
C9 C10 C19 C20 175.06(19)
C9 C10 C19 C27 -7.7(3)
C10 C11 C12 C13 -166.39(18)
C10 C11 C12 C17 10.2(3)
C10 C19 C20 C21 -51.8(3)
C10 C19 C20 C25 129.9(2)
C10 C19 C27 C26 119.1(2)
C10 C19 C27 C28 -61.4(3)
C11 C10 C19 C20 -5.0(3)
C11 C10 C19 C27 172.17(19)
C11 C12 C13 C14 175.45(19)
C11 C12 C17 C16 -177.1(2)
C12 C13 C14 C15 1.2(3)
C13 C12 C17 C16 -0.4(3)
C13 C14 C15 O2 -178.0(2)
C13 C14 C15 C16 0.9(3)
C14 C15 C16 C17 -2.6(3)
C15 C16 C17 C12 2.4(4)
C17 C12 C13 C14 -1.4(3)
C18 O2 C15 C14 176.8(2)
C18 O2 C15 C16 -2.0(4)
C19 C10 C11 O1 106.7(3)
C19 C10 C11 C12 -77.0(3)
C19 C20 C21 C22 -179.00(19)
C19 C20 C25 C24 -179.3(2)
C19 C27 C28 C29 -179.91(19)
C20 C19 C27 C26 -63.5(3)
C20 C19 C27 C28 116.0(2)
C20 C21 C22 C23 -0.8(3)
C21 C20 C25 C24 2.3(3)
C21 C22 C23 C24 0.6(4)
C22 C23 C24 C25 1.1(4)
C23 C24 C25 C20 -2.5(4)
C25 C20 C21 C22 -0.7(3)
C26 C27 C28 C29 -0.4(3)
C27 C19 C20 C21 130.8(2)
C27 C19 C20 C25 -47.5(3)
C27 C26 C31 C30 -2.8(3)
C27 C28 C29 C30 -1.5(4)
C28 C29 C30 C31 1.3(4)
C29 C30 C31 C26 0.9(4)
C31 C26 C27 C19 -177.93(19)
C31 C26 C27 C28 2.6(3)
